data_7000079
loop_
_publ_author_name
'Duraczy\'nska, Dorota'
'Nelson, John H.'

_publ_section_title
;
 Phosphaallyl complexes of Ru(II) derived from
 dicyclohexylvinylphosphine (DCVP).
;
_journal_issue 1
_journal_name_full 'Dalton transactions (Cambridge, England : 2003)'
_journal_page_first 92
_journal_page_last 103
_journal_paper_doi 10.1039/b413446j
_journal_year 2005
_chemical_formula_sum 'C35.5 H33 F6 O1.5 P3 Ru'
_chemical_formula_weight 791.60
_chemical_name_common 13A
_chemical_name_systematic
;
?
;
_space_group_IT_number 14
_symmetry_cell_setting monoclinic
_symmetry_space_group_name_Hall '-P 2yn'
_symmetry_space_group_name_H-M 'P 1 21/n 1'
_atom_sites_solution_hydrogens geom
_atom_sites_solution_primary direct
_atom_sites_solution_secondary difmap
_audit_creation_method SHELXL-97
_cell_angle_alpha 90.00
_cell_angle_beta 104.883(9)
_cell_angle_gamma 90.00
_cell_formula_units_Z 4
_cell_length_a 10.8398(18)
_cell_length_b 19.6539(18)
_cell_length_c 16.9986(15)
_cell_measurement_reflns_used 28
_cell_measurement_temperature 298(2)
_cell_measurement_theta_max 12.51
_cell_measurement_theta_min 3.88
_cell_volume 3500.0(7)
_computing_cell_refinement 'Bruker XSCANS'
_computing_data_collection 'Bruker XSCANS'
_computing_data_reduction 'Bruker SHELXTL'
_computing_molecular_graphics 'Bruker SHELXTL'
_computing_publication_material 'Bruker SHELXTL'
_computing_structure_refinement 'SHELXL-97 (Sheldrick, 1997)'
_computing_structure_solution 'SHELXS-97 (Sheldrick, 1990)'
_diffrn_ambient_temperature 298(2)
_diffrn_measured_fraction_theta_full 0.878
_diffrn_measured_fraction_theta_max 0.878
_diffrn_measurement_device_type 'Bruker P4'
_diffrn_measurement_method '\w scans'
_diffrn_radiation_monochromator graphite
_diffrn_radiation_source 'fine-focus sealed tube'
_diffrn_radiation_type MoK\a
_diffrn_radiation_wavelength 0.71073
_diffrn_reflns_av_R_equivalents 0.0345
_diffrn_reflns_av_sigmaI/netI 0.0865
_diffrn_reflns_limit_h_max 1
_diffrn_reflns_limit_h_min -12
_diffrn_reflns_limit_k_max 23
_diffrn_reflns_limit_k_min -1
_diffrn_reflns_limit_l_max 20
_diffrn_reflns_limit_l_min -19
_diffrn_reflns_number 7676
_diffrn_reflns_theta_full 25.00
_diffrn_reflns_theta_max 25.00
_diffrn_reflns_theta_min 2.02
_diffrn_standards_interval_count 97
_diffrn_standards_number 3
_exptl_absorpt_coefficient_mu 0.646
_exptl_absorpt_correction_T_max 0.9673
_exptl_absorpt_correction_T_min 0.8516
_exptl_absorpt_correction_type empirical
_exptl_crystal_colour colorless
_exptl_crystal_density_diffrn 1.502
_exptl_crystal_density_method 'not measured'
_exptl_crystal_description block
_exptl_crystal_F_000 1604
_exptl_crystal_size_max .44
_exptl_crystal_size_mid .40
_exptl_crystal_size_min .34
_refine_diff_density_max 0.696
_refine_diff_density_min -0.423
_refine_diff_density_rms 0.085
_refine_ls_extinction_method none
_refine_ls_goodness_of_fit_ref 1.009
_refine_ls_hydrogen_treatment mixed
_refine_ls_matrix_type full
_refine_ls_number_parameters 439
_refine_ls_number_reflns 6169
_refine_ls_number_restraints 0
_refine_ls_restrained_S_all 1.009
_refine_ls_R_factor_all 0.1266
_refine_ls_R_factor_gt 0.0665
_refine_ls_shift/su_max 0.001
_refine_ls_shift/su_mean 0.000
_refine_ls_structure_factor_coef Fsqd
_refine_ls_weighting_details 'calc w=1/[\s^2^(Fo^2^)+(0.1000P)^2^+0.0000P] where P=(Fo^2^+2Fc^2^)/3'
_refine_ls_weighting_scheme calc
_refine_ls_wR_factor_gt 0.1565
_refine_ls_wR_factor_ref 0.1895
_reflns_number_gt 3652
_reflns_number_total 6169
_reflns_threshold_expression >2sigma(I)
_cod_data_source_file b413446j.txt
_cod_data_source_block jhn469a
_cod_depositor_comments
;
The following automatic conversions were performed:
'_symmetry_cell_setting' value 'Monoclinic' changed to 'monoclinic'
according to '/home/saulius/struct/CIF-dictionaries/cif_core.dic'
dictionary named 'cif_core.dic' version 2.4.1 from 2010-06-29.

Automatic conversion script
Id: cif_fix_enum 1527 2010-12-29 10:47:43Z saulius 
;
_cod_original_sg_symbol_H-M P2(1)/n
_cod_original_formula_sum 'C35.50 H33 F6 O1.50 P3 Ru'
_cod_database_code 7000079

loop_
_symmetry_equiv_pos_as_xyz
'x, y, z'
'-x+1/2, y+1/2, -z+1/2'
'-x, -y, -z'
'x-1/2, -y-1/2, z-1/2'

loop_
_atom_site_label
_atom_site_type_symbol
_atom_site_fract_x
_atom_site_fract_y
_atom_site_fract_z
_atom_site_U_iso_or_equiv
_atom_site_adp_type
_atom_site_occupancy
_atom_site_symmetry_multiplicity
_atom_site_calc_flag
_atom_site_refinement_flags
_atom_site_disorder_assembly
_atom_site_disorder_group
Ru1 Ru 0.86855(6) 0.83299(3) 0.61994(4) 0.0481(2) Uani 1 1 d . . .
P1 P 0.70713(18) 0.89891(9) 0.54047(11) 0.0458(5) Uani 1 1 d . . .
P2 P 0.87188(19) 0.92081(9) 0.70766(11) 0.0460(5) Uani 1 1 d . . .
C1 C 0.9693(9) 0.7316(4) 0.6412(6) 0.072(2) Uani 1 1 d . . .
C2 C 0.9365(14) 0.7501(4) 0.7120(6) 0.094(4) Uani 1 1 d . . .
H2A H 0.9945 0.7552 0.7663 0.113 Uiso 1 1 calc R . .
C3 C 0.8009(14) 0.7536(5) 0.6915(8) 0.091(4) Uani 1 1 d . . .
H3A H 0.7493 0.7620 0.7302 0.109 Uiso 1 1 calc R . .
C4 C 0.7534(11) 0.7371(4) 0.6107(9) 0.099(4) Uani 1 1 d . . .
H4A H 0.6629 0.7322 0.5823 0.119 Uiso 1 1 calc R . .
C5 C 0.8569(12) 0.7245(4) 0.5772(6) 0.085(3) Uani 1 1 d . . .
H5A H 0.8519 0.7089 0.5217 0.102 Uiso 1 1 calc R . .
C6 C 1.0998(11) 0.7158(6) 0.6345(9) 0.139(5) Uani 1 1 d . . .
H6A H 1.1184 0.6688 0.6473 0.209 Uiso 1 1 calc R . .
H6B H 1.1604 0.7438 0.6718 0.209 Uiso 1 1 calc R . .
H6C H 1.1052 0.7247 0.5799 0.209 Uiso 1 1 calc R . .
C7 C 0.7177(7) 0.9654(4) 0.6882(4) 0.0482(18) Uani 1 1 d . . .
H7A H 0.6472 0.9385 0.6982 0.058 Uiso 1 1 calc R . .
C8 C 0.7086(7) 0.9808(3) 0.5964(4) 0.0479(17) Uani 1 1 d . . .
H8A H 0.6348 1.0094 0.5716 0.057 Uiso 1 1 calc R . .
C9 C 0.8376(7) 1.0164(3) 0.5971(4) 0.0497(18) Uani 1 1 d . . .
H9A H 0.8758 0.9959 0.5571 0.060 Uiso 1 1 calc R . .
H9B H 0.8242 1.0645 0.5848 0.060 Uiso 1 1 calc R . .
C10 C 0.9247(7) 1.0063(4) 0.6842(4) 0.0500(18) Uani 1 1 d . . .
H10A H 1.0165 1.0119 0.6904 0.060 Uiso 1 1 calc R . .
C11 C 0.8666(8) 1.0500(3) 0.7390(4) 0.0532(19) Uani 1 1 d . . .
C12 C 0.9397(9) 1.1116(4) 0.7811(5) 0.076(3) Uani 1 1 d . . .
H12A H 0.8909 1.1338 0.8135 0.114 Uiso 1 1 calc R . .
H12B H 0.9541 1.1428 0.7409 0.114 Uiso 1 1 calc R . .
H12C H 1.0202 1.0972 0.8155 0.114 Uiso 1 1 calc R . .
C13 C 0.7503(7) 1.0286(4) 0.7388(4) 0.0489(18) Uani 1 1 d . . .
C14 C 0.6584(8) 1.0589(4) 0.7818(5) 0.072(2) Uani 1 1 d . . .
H14A H 0.6952 1.0990 0.8107 0.108 Uiso 1 1 calc R . .
H14B H 0.6408 1.0263 0.8197 0.108 Uiso 1 1 calc R . .
H14C H 0.5804 1.0706 0.7427 0.108 Uiso 1 1 calc R . .
C15 C 0.9341(8) 0.9083(4) 0.8158(5) 0.059(2) Uani 1 1 d . . .
C16 C 0.8561(10) 0.8970(5) 0.8655(5) 0.085(3) Uani 1 1 d . . .
H16A H 0.7681 0.8950 0.8440 0.102 Uiso 1 1 calc R . .
C17 C 0.9089(16) 0.8883(7) 0.9495(8) 0.133(5) Uani 1 1 d . . .
H17A H 0.8555 0.8824 0.9839 0.159 Uiso 1 1 calc R . .
C18 C 1.0365(19) 0.8885(8) 0.9802(8) 0.147(6) Uani 1 1 d . . .
H18A H 1.0708 0.8813 1.0356 0.177 Uiso 1 1 calc R . .
C19 C 1.1168(14) 0.8993(8) 0.9303(8) 0.140(5) Uani 1 1 d . . .
H19A H 1.2047 0.9017 0.9518 0.168 Uiso 1 1 calc R . .
C20 C 1.0638(10) 0.9066(6) 0.8475(6) 0.097(3) Uani 1 1 d . . .
H20A H 1.1172 0.9104 0.8127 0.116 Uiso 1 1 calc R . .
C21 C 0.5469(7) 0.8628(4) 0.5207(5) 0.0515(18) Uani 1 1 d . . .
C22 C 0.4966(8) 0.8423(4) 0.5836(5) 0.067(2) Uani 1 1 d . . .
H22A H 0.5436 0.8481 0.6373 0.081 Uiso 1 1 calc R . .
C23 C 0.3756(9) 0.8128(5) 0.5672(6) 0.077(3) Uani 1 1 d . . .
H23A H 0.3420 0.8004 0.6103 0.092 Uiso 1 1 calc R . .
C24 C 0.3052(9) 0.8016(5) 0.4889(6) 0.079(3) Uani 1 1 d . . .
H24A H 0.2253 0.7811 0.4788 0.094 Uiso 1 1 calc R . .
C25 C 0.3537(9) 0.8209(5) 0.4269(6) 0.078(3) Uani 1 1 d . . .
H25A H 0.3065 0.8136 0.3736 0.094 Uiso 1 1 calc R . .
C26 C 0.4735(8) 0.8517(4) 0.4412(5) 0.065(2) Uani 1 1 d . . .
H26A H 0.5047 0.8650 0.3975 0.077 Uiso 1 1 calc R . .
C27 C 0.7174(7) 0.9242(4) 0.4389(4) 0.0511(18) Uani 1 1 d . . .
C28 C 0.6740(8) 0.9857(5) 0.4052(5) 0.068(2) Uani 1 1 d . . .
H28A H 0.6419 1.0177 0.4351 0.081 Uiso 1 1 calc R . .
C29 C 0.6780(8) 1.0001(6) 0.3255(5) 0.079(3) Uani 1 1 d . . .
H29A H 0.6485 1.0419 0.3027 0.095 Uiso 1 1 calc R . .
C30 C 0.7241(9) 0.9542(6) 0.2810(5) 0.078(3) Uani 1 1 d . . .
H30A H 0.7257 0.9645 0.2278 0.094 Uiso 1 1 calc R . .
C31 C 0.7682(9) 0.8930(6) 0.3143(5) 0.080(3) Uani 1 1 d . . .
H31A H 0.7989 0.8610 0.2837 0.096 Uiso 1 1 calc R . .
C32 C 0.7672(7) 0.8790(4) 0.3930(5) 0.062(2) Uani 1 1 d . . .
H32A H 0.8008 0.8379 0.4161 0.074 Uiso 1 1 calc R . .
C33 C 0.9922(9) 0.8739(4) 0.5768(5) 0.066(2) Uani 1 1 d . . .
O1 O 1.0680(6) 0.8964(4) 0.5499(4) 0.093(2) Uani 1 1 d . . .
P3 P 0.4709(3) 0.81153(18) 0.83584(19) 0.0992(10) Uani 1 1 d . . .
F1 F 0.5752(13) 0.7810(7) 0.8018(8) 0.257(6) Uani 1 1 d . . .
F2 F 0.4744(15) 0.7437(7) 0.8800(7) 0.269(7) Uani 1 1 d . . .
F3 F 0.5746(10) 0.8344(5) 0.9119(5) 0.191(4) Uani 1 1 d . . .
F4 F 0.3756(11) 0.8374(10) 0.8737(8) 0.327(10) Uani 1 1 d . . .
F5 F 0.4946(13) 0.8741(5) 0.7936(6) 0.245(6) Uani 1 1 d . . .
F6 F 0.3750(11) 0.7860(10) 0.7635(5) 0.318(10) Uani 1 1 d . . .
O2 O 0.5000 1.0000 1.0000 0.49(4) Uani 1 2 d S . .
C35 C 0.438(5) 1.040(3) 0.936(2) 0.120(16) Uani 0.50 1 d P . .
C36 C 0.362(8) 1.023(3) 0.993(4) 0.18(3) Uani 0.50 1 d P . .
C35A C 0.516(6) 1.047(2) 0.947(2) 0.102(10) Uani 0.50 1 d P . .
C36A C 0.342(5) 1.032(2) 0.9470(18) 0.229(18) Uani 1 1 d . . .

loop_
_atom_site_aniso_label
_atom_site_aniso_U_11
_atom_site_aniso_U_22
_atom_site_aniso_U_33
_atom_site_aniso_U_23
_atom_site_aniso_U_13
_atom_site_aniso_U_12
Ru1 0.0577(4) 0.0347(3) 0.0563(4) 0.0037(3) 0.0227(3) 0.0026(3)
P1 0.0514(11) 0.0422(10) 0.0466(11) 0.0006(8) 0.0178(9) 0.0006(9)
P2 0.0511(11) 0.0389(10) 0.0504(11) 0.0012(8) 0.0171(9) -0.0012(9)
C1 0.074(6) 0.047(5) 0.094(7) 0.012(5) 0.018(6) 0.004(5)
C2 0.169(13) 0.046(5) 0.068(6) 0.019(5) 0.032(7) 0.007(7)
C3 0.144(11) 0.042(5) 0.114(9) -0.002(5) 0.082(9) -0.004(6)
C4 0.091(8) 0.030(4) 0.177(13) 0.010(6) 0.035(8) -0.020(5)
C5 0.130(9) 0.034(4) 0.090(7) -0.005(4) 0.027(7) -0.004(5)
C6 0.092(9) 0.094(9) 0.234(16) 0.042(10) 0.046(9) 0.032(7)
C7 0.044(4) 0.049(4) 0.054(4) 0.000(3) 0.019(4) -0.004(3)
C8 0.061(5) 0.036(4) 0.052(4) 0.001(3) 0.026(4) 0.008(3)
C9 0.064(5) 0.031(4) 0.059(5) 0.005(3) 0.024(4) -0.004(3)
C10 0.047(4) 0.044(4) 0.064(5) -0.005(4) 0.021(4) -0.007(3)
C11 0.065(5) 0.036(4) 0.059(5) -0.003(3) 0.018(4) -0.005(4)
C12 0.088(7) 0.055(5) 0.088(6) -0.023(5) 0.030(5) -0.008(5)
C13 0.058(5) 0.042(4) 0.050(4) -0.001(3) 0.020(4) 0.005(4)
C14 0.071(6) 0.069(6) 0.082(6) -0.027(5) 0.031(5) -0.002(5)
C15 0.062(5) 0.062(5) 0.052(5) 0.007(4) 0.016(4) 0.007(4)
C16 0.095(7) 0.097(7) 0.063(6) 0.020(5) 0.023(5) 0.005(6)
C17 0.162(13) 0.152(13) 0.096(10) 0.053(9) 0.057(9) 0.064(11)
C18 0.187(17) 0.185(16) 0.061(8) 0.025(9) 0.016(10) 0.065(14)
C19 0.121(11) 0.187(15) 0.083(9) 0.013(9) -0.027(8) 0.027(10)
C20 0.081(7) 0.129(10) 0.077(7) 0.023(6) 0.013(6) 0.010(7)
C21 0.052(5) 0.044(4) 0.061(5) -0.012(4) 0.019(4) -0.001(4)
C22 0.068(5) 0.078(6) 0.059(5) -0.012(4) 0.022(4) -0.018(5)
C23 0.073(6) 0.088(7) 0.081(6) -0.015(5) 0.041(5) -0.020(5)
C24 0.070(6) 0.068(6) 0.102(8) -0.019(6) 0.031(6) -0.013(5)
C25 0.062(6) 0.085(7) 0.080(6) -0.011(5) 0.003(5) -0.009(5)
C26 0.071(6) 0.063(5) 0.064(5) -0.004(4) 0.025(5) -0.003(4)
C27 0.061(5) 0.053(4) 0.045(4) 0.003(3) 0.025(4) -0.004(4)
C28 0.069(6) 0.073(6) 0.059(5) 0.012(4) 0.012(4) -0.005(5)
C29 0.064(6) 0.099(7) 0.069(6) 0.032(6) 0.004(5) -0.014(5)
C30 0.065(6) 0.125(9) 0.045(5) 0.012(6) 0.013(4) -0.017(6)
C31 0.070(6) 0.115(9) 0.059(6) -0.009(6) 0.025(5) -0.007(6)
C32 0.058(5) 0.077(6) 0.055(5) 0.004(4) 0.023(4) 0.004(4)
C33 0.066(6) 0.054(5) 0.082(6) -0.005(4) 0.028(5) 0.006(4)
O1 0.069(4) 0.101(5) 0.124(6) 0.014(4) 0.052(4) -0.002(4)
P3 0.115(3) 0.115(3) 0.0772(19) 0.0057(17) 0.0426(19) -0.011(2)
F1 0.296(14) 0.246(14) 0.286(13) -0.070(11) 0.180(12) 0.019(11)
F2 0.345(17) 0.241(13) 0.206(10) 0.061(10) 0.045(11) -0.153(13)
F3 0.213(9) 0.230(11) 0.121(6) -0.021(6) 0.026(7) -0.027(8)
F4 0.166(10) 0.59(3) 0.249(13) -0.043(15) 0.093(9) 0.169(14)
F5 0.319(15) 0.148(8) 0.229(11) 0.112(8) 0.002(10) -0.005(9)
F6 0.197(10) 0.62(3) 0.108(7) -0.012(11) -0.009(7) -0.192(15)
O2 0.36(8) 0.41(9) 0.69(12) -0.01(8) 0.09(11) 0.08(7)
C35 0.07(2) 0.18(4) 0.10(2) 0.01(2) 0.00(2) 0.03(3)
C36 0.22(6) 0.16(4) 0.20(6) -0.14(5) 0.10(6) -0.07(4)
C35A 0.11(3) 0.12(2) 0.08(2) 0.005(16) 0.04(2) -0.02(3)
C36A 0.24(4) 0.32(4) 0.12(2) -0.11(2) 0.02(2) 0.01(3)

loop_
_atom_type_symbol
_atom_type_description
_atom_type_scat_dispersion_real
_atom_type_scat_dispersion_imag
_atom_type_scat_source
C C 0.0033 0.0016 'International Tables Vol C Tables 4.2.6.8 and 6.1.1.4'
H H 0.0000 0.0000 'International Tables Vol C Tables 4.2.6.8 and 6.1.1.4'
O O 0.0106 0.0060 'International Tables Vol C Tables 4.2.6.8 and 6.1.1.4'
F F 0.0171 0.0103 'International Tables Vol C Tables 4.2.6.8 and 6.1.1.4'
P P 0.1023 0.0942 'International Tables Vol C Tables 4.2.6.8 and 6.1.1.4'
Ru Ru -1.2594 0.8363 'International Tables Vol C Tables 4.2.6.8 and 6.1.1.4'

loop_
_geom_angle_atom_site_label_1
_geom_angle_atom_site_label_2
_geom_angle_atom_site_label_3
_geom_angle
_geom_angle_site_symmetry_1
_geom_angle_site_symmetry_3
_geom_angle_publ_flag
C33 Ru1 C3 153.0(4) . . ?
C33 Ru1 C4 141.0(4) . . ?
C3 Ru1 C4 36.0(4) . . ?
C33 Ru1 C5 105.6(4) . . ?
C3 Ru1 C5 60.7(4) . . ?
C4 Ru1 C5 36.5(4) . . ?
C33 Ru1 C2 116.5(5) . . ?
C3 Ru1 C2 37.1(4) . . ?
C4 Ru1 C2 61.1(4) . . ?
C5 Ru1 C2 61.2(4) . . ?
C33 Ru1 C1 94.4(3) . . ?
C3 Ru1 C1 60.3(4) . . ?
C4 Ru1 C1 60.5(4) . . ?
C5 Ru1 C1 36.7(3) . . ?
C2 Ru1 C1 35.9(3) . . ?
C33 Ru1 P2 92.2(3) . . ?
C3 Ru1 P2 97.2(3) . . ?
C4 Ru1 P2 126.7(4) . . ?
C5 Ru1 P2 157.3(3) . . ?
C2 Ru1 P2 98.4(3) . . ?
C1 Ru1 P2 129.7(3) . . ?
C33 Ru1 P1 92.4(3) . . ?
C3 Ru1 P1 114.1(4) . . ?
C4 Ru1 P1 96.1(3) . . ?
C5 Ru1 P1 111.8(3) . . ?
C2 Ru1 P1 151.1(4) . . ?
C1 Ru1 P1 148.3(3) . . ?
P2 Ru1 P1 80.80(7) . . ?
C21 P1 C27 102.6(4) . . ?
C21 P1 C8 108.2(3) . . ?
C27 P1 C8 104.6(3) . . ?
C21 P1 Ru1 115.5(3) . . ?
C27 P1 Ru1 118.9(3) . . ?
C8 P1 Ru1 106.2(2) . . ?
C15 P2 C7 109.4(3) . . ?
C15 P2 C10 106.7(4) . . ?
C7 P2 C10 81.1(3) . . ?
C15 P2 Ru1 120.2(3) . . ?
C7 P2 Ru1 112.5(2) . . ?
C10 P2 Ru1 120.1(2) . . ?
C2 C1 C5 109.3(10) . . ?
C2 C1 C6 125.8(12) . . ?
C5 C1 C6 124.7(11) . . ?
C2 C1 Ru1 71.7(5) . . ?
C5 C1 Ru1 71.3(5) . . ?
C6 C1 Ru1 127.2(7) . . ?
C1 C2 C3 106.2(10) . . ?
C1 C2 Ru1 72.4(5) . . ?
C3 C2 Ru1 70.2(6) . . ?
C4 C3 C2 109.3(10) . . ?
C4 C3 Ru1 73.1(6) . . ?
C2 C3 Ru1 72.7(5) . . ?
C3 C4 C5 108.2(11) . . ?
C3 C4 Ru1 70.9(6) . . ?
C5 C4 Ru1 71.9(5) . . ?
C4 C5 C1 106.9(9) . . ?
C4 C5 Ru1 71.7(5) . . ?
C1 C5 Ru1 72.0(5) . . ?
C13 C7 C8 110.9(6) . . ?
C13 C7 P2 102.8(5) . . ?
C8 C7 P2 95.4(4) . . ?
C9 C8 C7 104.6(6) . . ?
C9 C8 P1 106.3(4) . . ?
C7 C8 P1 109.3(4) . . ?
C10 C9 C8 105.9(5) . . ?
C11 C10 C9 105.5(6) . . ?
C11 C10 P2 100.5(5) . . ?
C9 C10 P2 100.1(4) . . ?
C13 C11 C10 111.3(6) . . ?
C13 C11 C12 129.2(7) . . ?
C10 C11 C12 119.4(7) . . ?
C11 C13 C7 110.3(6) . . ?
C11 C13 C14 128.4(7) . . ?
C7 C13 C14 121.3(7) . . ?
C16 C15 C20 119.5(8) . . ?
C16 C15 P2 121.7(7) . . ?
C20 C15 P2 118.7(7) . . ?
C15 C16 C17 119.7(11) . . ?
C18 C17 C16 120.2(12) . . ?
C17 C18 C19 120.6(12) . . ?
C18 C19 C20 118.6(13) . . ?
C15 C20 C19 121.2(11) . . ?
C22 C21 C26 117.6(7) . . ?
C22 C21 P1 121.2(6) . . ?
C26 C21 P1 121.1(6) . . ?
C21 C22 C23 120.3(8) . . ?
C24 C23 C22 121.4(8) . . ?
C25 C24 C23 118.9(9) . . ?
C24 C25 C26 121.2(9) . . ?
C25 C26 C21 120.6(8) . . ?
C28 C27 C32 118.3(7) . . ?
C28 C27 P1 122.6(6) . . ?
C32 C27 P1 119.1(6) . . ?
C27 C28 C29 119.5(9) . . ?
C30 C29 C28 121.2(9) . . ?
C29 C30 C31 119.7(8) . . ?
C30 C31 C32 119.6(9) . . ?
C31 C32 C27 121.7(9) . . ?
O1 C33 Ru1 177.6(8) . . ?
F4 P3 F6 93.4(8) . . ?
F4 P3 F5 99.0(10) . . ?
F6 P3 F5 93.0(7) . . ?
F4 P3 F1 175.6(9) . . ?
F6 P3 F1 89.0(8) . . ?
F5 P3 F1 84.5(7) . . ?
F4 P3 F2 91.1(9) . . ?
F6 P3 F2 92.1(8) . . ?
F5 P3 F2 168.4(9) . . ?
F1 P3 F2 85.2(8) . . ?
F4 P3 F3 88.6(7) . . ?
F6 P3 F3 176.9(9) . . ?
F5 P3 F3 89.1(6) . . ?
F1 P3 F3 88.9(7) . . ?
F2 P3 F3 85.5(6) . . ?
C35A O2 C35A 180.00(3) . 3_677 ?
C35A O2 C35 35.9(18) . . ?
C35A O2 C35 144.1(18) 3_677 . ?
C35A O2 C35 144.1(18) . 3_677 ?
C35A O2 C35 35.9(18) 3_677 3_677 ?
C35 O2 C35 180(5) . 3_677 ?
C35A O2 C36 92(4) . . ?
C35A O2 C36 88(4) 3_677 . ?
C35 O2 C36 60(3) . . ?
C35 O2 C36 120(3) 3_677 . ?
C35A O2 C36 88(4) . 3_677 ?
C35A O2 C36 92(4) 3_677 3_677 ?
C35 O2 C36 120(3) . 3_677 ?
C35 O2 C36 60(3) 3_677 3_677 ?
C36 O2 C36 180.00(3) . 3_677 ?
C35A O2 C36A 107(3) . 3_677 ?
C35A O2 C36A 73(3) 3_677 3_677 ?
C35 O2 C36A 143(3) . 3_677 ?
C35 O2 C36A 37(3) 3_677 3_677 ?
C36 O2 C36A 155(3) . 3_677 ?
C36 O2 C36A 25(3) 3_677 3_677 ?
C35A O2 C36A 73(3) . . ?
C35A O2 C36A 107(3) 3_677 . ?
C35 O2 C36A 37(3) . . ?
C35 O2 C36A 143(3) 3_677 . ?
C36 O2 C36A 25(3) . . ?
C36 O2 C36A 155(3) 3_677 . ?
C36A O2 C36A 180.00(2) 3_677 . ?
C35A C35 C36A 159(6) . . ?
C35A C35 O2 70(4) . . ?
C36A C35 O2 94(5) . . ?
C35A C35 C36 128(6) . . ?
C36A C35 C36 32(5) . . ?
O2 C35 C36 66(4) . . ?
C36A C36 C35 49(7) . . ?
C36A C36 O2 100(9) . . ?
C35 C36 O2 54(3) . . ?
C36A C36 C35A 131(8) . 3_677 ?
C35 C36 C35A 95(5) . 3_677 ?
O2 C36 C35A 42(2) . 3_677 ?
C35 C35A O2 74(4) . . ?
C35 C35A C36A 12(4) . . ?
O2 C35A C36A 66(2) . . ?
C35 C35A C36 120(7) . 3_677 ?
O2 C35A C36 50(3) . 3_677 ?
C36A C35A C36 114(3) . 3_677 ?
C36 C36A C35 99(10) . . ?
C36 C36A O2 56(8) . . ?
C35 C36A O2 48(3) . . ?
C36 C36A C35A 90(9) . . ?
C35 C36A C35A 9(3) . . ?
O2 C36A C35A 41.6(17) . . ?

loop_
_geom_bond_atom_site_label_1
_geom_bond_atom_site_label_2
_geom_bond_distance
_geom_bond_site_symmetry_2
_geom_bond_publ_flag
Ru1 C33 1.867(9) . ?
Ru1 C3 2.216(9) . ?
Ru1 C4 2.243(9) . ?
Ru1 C5 2.245(8) . ?
Ru1 C2 2.248(9) . ?
Ru1 C1 2.256(9) . ?
Ru1 P2 2.2752(19) . ?
Ru1 P1 2.313(2) . ?
P1 C21 1.826(8) . ?
P1 C27 1.827(7) . ?
P1 C8 1.867(7) . ?
P2 C15 1.805(8) . ?
P2 C7 1.840(7) . ?
P2 C10 1.851(7) . ?
C1 C2 1.388(12) . ?
C1 C5 1.417(13) . ?
C1 C6 1.482(13) . ?
C2 C3 1.422(15) . ?
C3 C4 1.377(14) . ?
C4 C5 1.404(14) . ?
C7 C13 1.501(9) . ?
C7 C8 1.567(9) . ?
C8 C9 1.562(10) . ?
C9 C10 1.551(10) . ?
C10 C11 1.517(10) . ?
C11 C13 1.328(10) . ?
C11 C12 1.523(10) . ?
C13 C14 1.502(10) . ?
C15 C16 1.358(11) . ?
C15 C20 1.371(12) . ?
C16 C17 1.406(14) . ?
C17 C18 1.348(19) . ?
C18 C19 1.380(18) . ?
C19 C20 1.384(14) . ?
C21 C22 1.380(10) . ?
C21 C26 1.397(10) . ?
C22 C23 1.394(12) . ?
C23 C24 1.372(12) . ?
C24 C25 1.347(12) . ?
C25 C26 1.397(12) . ?
C27 C28 1.368(11) . ?
C27 C32 1.382(10) . ?
C28 C29 1.395(11) . ?
C29 C30 1.353(13) . ?
C30 C31 1.362(13) . ?
C31 C32 1.369(11) . ?
C33 O1 1.128(9) . ?
P3 F4 1.442(10) . ?
P3 F6 1.478(10) . ?
P3 F5 1.480(9) . ?
P3 F1 1.520(10) . ?
P3 F2 1.525(11) . ?
P3 F3 1.547(9) . ?
O2 C35A 1.34(3) . ?
O2 C35A 1.34(3) 3_677 ?
O2 C35 1.36(4) . ?
O2 C35 1.36(4) 3_677 ?
O2 C36 1.53(8) . ?
O2 C36 1.53(8) 3_677 ?
O2 C36A 1.83(5) 3_677 ?
O2 C36A 1.83(5) . ?
C35 C35A 0.83(4) . ?
C35 C36A 1.12(7) . ?
C35 C36 1.46(9) . ?
C36 C36A 0.78(8) . ?
C36 C35A 1.99(10) 3_677 ?
C35A C36A 1.92(7) . ?
C35A C36 1.99(10) 3_677 ?
